data_4328000
loop_
_publ_author_name
'Jean-Pierre Costes'
'Carine Duhayon'
'Laure Vendier'
'Enrique Colacio'
'Antonio J. Mota \'Avila'
'Jose Su\'arez Varela'

_publ_contact_author
;
Jean-Pierre Costes
;
_publ_contact_author_address
;
Laboratoire de Chimie de Coordination
205 Route de Narbonne
31077 Toulouse Cedex 04
;
_publ_contact_author_email Jean-Pierre.Costes@lcc-toulouse.fr
_publ_section_title
;
 Experimental Evidence and DFT Studies of Next-Nearest-Neighbor Magnetic
 Interactions through Diamagnetic 3d and 4d Ions
;
_journal_name_full 'Inorganic Chemistry'
_journal_page_first 1011
_journal_page_last 1019
_journal_paper_doi 10.1021/ic202157q
_journal_volume 51
_journal_year 2012
_chemical_compound_source 'synthesis as described'
_chemical_formula_moiety 'C24 H26 Cu2 N8 Ni1 O2'
_chemical_formula_sum 'C24 H26 Cu2 N8 Ni O2'
_chemical_formula_weight 644.32
_chemical_name_systematic
;
 ?
;
_space_group_IT_number 2
_symmetry_cell_setting triclinic
_symmetry_Int_Tables_number 2
_symmetry_space_group_name_Hall '-P 1'
_symmetry_space_group_name_H-M 'P -1'
_atom_sites_solution_hydrogens geom
_atom_sites_solution_primary direct
_atom_sites_solution_secondary difmap
_cell_angle_alpha 80.228(14)
_cell_angle_beta 82.644(13)
_cell_angle_gamma 89.461(14)
_cell_formula_units_Z 1
_cell_length_a 6.9732(12)
_cell_length_b 7.7262(14)
_cell_length_c 11.9453(18)
_cell_measurement_reflns_used 1542
_cell_measurement_temperature 180
_cell_measurement_theta_max 32.134
_cell_measurement_theta_min 2.9245
_cell_measurement_wavelength 0.71073
_cell_volume 628.96(19)
_computing_cell_refinement 'CrysAlis RED, Oxford Diffraction Ltd.'
_computing_data_collection 'CrysAlis CCD, Oxford Diffraction Ltd.'
_computing_data_reduction 'CrysAlis RED, Oxford Diffraction Ltd.'
_computing_molecular_graphics 'Ortep-3 for Windows (Farrugia, 1997)'
_computing_publication_material 'WinGX publication routines (Farrugia, 1999)'
_computing_structure_refinement 'SHELXL-97 (Sheldrick, 1997)'
_computing_structure_solution 'SIR92 (Giacovazzo et al, 1993)'
_diffrn_ambient_temperature 180
_diffrn_measured_fraction_theta_full 0.915
_diffrn_measured_fraction_theta_max 0.915
_diffrn_measurement_device_type 'Oxford Diffraction Xcalibur'
_diffrn_measurement_method \w-\f
_diffrn_orient_matrix_UB_11 0.0085671951
_diffrn_orient_matrix_UB_12 0.0059737877
_diffrn_orient_matrix_UB_13 0.0578618042
_diffrn_orient_matrix_UB_21 0.0663297997
_diffrn_orient_matrix_UB_22 -0.0702445802
_diffrn_orient_matrix_UB_23 0.0026061788
_diffrn_orient_matrix_UB_31 0.0779018936
_diffrn_orient_matrix_UB_32 0.0607470908
_diffrn_orient_matrix_UB_33 -0.0187649756
_diffrn_radiation_monochromator graphite
_diffrn_radiation_source 'fine-focus sealed tube'
_diffrn_radiation_type MoK\a
_diffrn_radiation_wavelength 0.71073
_diffrn_reflns_av_R_equivalents 0.0654
_diffrn_reflns_av_unetI/netI 0.3368
_diffrn_reflns_limit_h_max 10
_diffrn_reflns_limit_h_min -10
_diffrn_reflns_limit_k_max 11
_diffrn_reflns_limit_k_min -10
_diffrn_reflns_limit_l_max 17
_diffrn_reflns_limit_l_min -17
_diffrn_reflns_number 6889
_diffrn_reflns_theta_full 32.18
_diffrn_reflns_theta_max 32.18
_diffrn_reflns_theta_min 2.94
_diffrn_standards_decay_% 0
_diffrn_standards_interval_count 0
_diffrn_standards_interval_time 0
_diffrn_standards_number 0
_exptl_absorpt_coefficient_mu 2.455
_exptl_absorpt_correction_T_max 0.962
_exptl_absorpt_correction_T_min 0.761
_exptl_absorpt_correction_type multi-scan
_exptl_absorpt_process_details
;
        CrysAlis RED, Oxford Diffraction Ltd.,
        Version 1.171.31.5 (release 28-08-2006 CrysAlis171 .NET)
        (compiled Aug 28 2006,13:05:05)
        empirical absorption correction using spherical harmonics,
 implemented in SCALE3 ABSPACK scaling algorithm.
;
_exptl_crystal_colour 'orange brown'
_exptl_crystal_density_diffrn 1.701
_exptl_crystal_description platelet
_exptl_crystal_F_000 328
_exptl_crystal_size_max 0.15
_exptl_crystal_size_mid 0.1
_exptl_crystal_size_min 0.02
_refine_diff_density_max 1.187
_refine_diff_density_min -1.049
_refine_diff_density_rms 0.132
_refine_ls_extinction_method none
_refine_ls_goodness_of_fit_ref 0.843
_refine_ls_hydrogen_treatment constr
_refine_ls_matrix_type full
_refine_ls_number_parameters 164
_refine_ls_number_reflns 4068
_refine_ls_number_restraints 0
_refine_ls_restrained_S_all 0.843
_refine_ls_R_factor_all 0.1676
_refine_ls_R_factor_gt 0.0484
_refine_ls_shift/su_max 0.001
_refine_ls_shift/su_mean 0
_refine_ls_structure_factor_coef Fsqd
_refine_ls_weighting_details 'calc w=1/[\s^2^(Fo^2^)+(0.0348P)^2^+0.0000P] where P=(Fo^2^+2Fc^2^)/3'
_refine_ls_weighting_scheme calc
_refine_ls_wR_factor_gt 0.0824
_refine_ls_wR_factor_ref 0.1099
_reflns_number_gt 1510
_reflns_number_total 4068
_reflns_threshold_expression >2\s(I)
_cod_data_source_file ic202157q_si_001_3.cif
_cod_data_source_block compound2
_cod_original_cell_volume 628.96(18)
_cod_database_code 4328000

loop_
_symmetry_equiv_pos_as_xyz
'x, y, z'
'-x, -y, -z'

loop_
_atom_site_label
_atom_site_type_symbol
_atom_site_fract_x
_atom_site_fract_y
_atom_site_fract_z
_atom_site_U_iso_or_equiv
_atom_site_adp_type
_atom_site_occupancy
_atom_site_symmetry_multiplicity
_atom_site_calc_flag
_atom_site_refinement_flags
Ni1 Ni 0.5 0 0 0.0211(2) Uani 1 2 d S
Cu1 Cu 0.09891(8) 0.28619(8) 0.28327(5) 0.02383(18) Uani 1 1 d .
O1 O 0.2607(4) 0.2234(4) 0.3981(3) 0.0314(8) Uani 1 1 d .
C1 C 0.3641(7) 0.1261(6) 0.1038(4) 0.0225(8) Uani 1 1 d .
N2 N -0.1188(5) 0.3289(5) 0.3919(3) 0.0253(9) Uani 1 1 d .
N1 N 0.2843(6) 0.2020(5) 0.1679(3) 0.0295(10) Uani 1 1 d .
N3 N -0.0587(5) 0.4124(5) 0.1673(3) 0.0259(9) Uani 1 1 d .
H3A H -0.006 0.519 0.1382 0.031 Uiso 1 1 calc R
H3B H -0.0601 0.3516 0.1095 0.031 Uiso 1 1 calc R
C2 C 0.2059(6) 0.1840(6) 0.5083(4) 0.0182(10) Uani 1 1 d .
C7 C 0.0175(6) 0.2041(6) 0.5618(4) 0.0239(11) Uani 1 1 d .
C3 C 0.3433(7) 0.1206(6) 0.5807(4) 0.0250(11) Uani 1 1 d .
H3 H 0.4713 0.1133 0.5487 0.03 Uiso 1 1 calc R
C8 C -0.1311(7) 0.2838(6) 0.5004(4) 0.0292(12) Uani 1 1 d .
H8 H -0.2475 0.3048 0.543 0.035 Uiso 1 1 calc R
C6 C -0.0283(7) 0.1517(6) 0.6814(4) 0.0330(12) Uani 1 1 d .
H6 H -0.1537 0.1646 0.7158 0.04 Uiso 1 1 calc R
C4 C 0.2979(7) 0.0698(6) 0.6947(4) 0.0318(12) Uani 1 1 d .
H4 H 0.3935 0.0259 0.739 0.038 Uiso 1 1 calc R
C5 C 0.1087(8) 0.0827(6) 0.7465(4) 0.0357(13) Uani 1 1 d .
H5 H 0.0767 0.0444 0.8248 0.043 Uiso 1 1 calc R
C9 C -0.2755(7) 0.4238(8) 0.3386(4) 0.0457(15) Uani 1 1 d .
H9A H -0.3977 0.3662 0.3715 0.055 Uiso 1 1 calc R
H9B H -0.2796 0.5424 0.3555 0.055 Uiso 1 1 calc R
C11 C -0.3803(8) 0.5490(7) 0.1520(4) 0.0460(15) Uani 1 1 d .
H11A H -0.5064 0.5506 0.1948 0.069 Uiso 1 1 calc R
H11B H -0.3906 0.5066 0.0819 0.069 Uiso 1 1 calc R
H11C H -0.3261 0.6657 0.1348 0.069 Uiso 1 1 calc R
C10 C -0.2532(10) 0.4313(12) 0.2208(5) 0.096(3) Uani 1 1 d .
H10 H -0.3081 0.3167 0.2164 0.115 Uiso 1 1 calc R
N5 N 0.1672(6) -0.2510(5) 0.0344(3) 0.0340(10) Uani 1 1 d .
C13 C 0.2949(6) -0.1557(6) 0.0208(4) 0.0225(8) Uani 1 1 d .

loop_
_atom_site_aniso_label
_atom_site_aniso_U_11
_atom_site_aniso_U_22
_atom_site_aniso_U_33
_atom_site_aniso_U_23
_atom_site_aniso_U_13
_atom_site_aniso_U_12
Ni1 0.0211(5) 0.0255(5) 0.0168(5) -0.0050(4) -0.0002(4) 0.0033(4)
Cu1 0.0224(3) 0.0306(4) 0.0197(3) -0.0076(3) -0.0028(2) 0.0036(3)
O1 0.0188(18) 0.051(2) 0.0247(19) -0.0106(16) 0.0007(14) 0.0090(16)
C1 0.0219(18) 0.0202(19) 0.0208(18) 0.0086(14) -0.0007(14) -0.0098(13)
N2 0.019(2) 0.037(3) 0.022(2) -0.0089(19) -0.0067(17) 0.0075(18)
N1 0.037(3) 0.031(3) 0.021(2) -0.0063(19) 0.0005(18) 0.0034(19)
N3 0.031(2) 0.025(2) 0.020(2) 0.0028(17) -0.0022(17) -0.0127(18)
C2 0.017(2) 0.022(3) 0.017(2) -0.0044(19) -0.0074(19) -0.0013(19)
C7 0.023(3) 0.022(3) 0.029(3) -0.005(2) -0.011(2) 0.009(2)
C3 0.027(3) 0.026(3) 0.023(3) -0.003(2) -0.006(2) 0.002(2)
C8 0.035(3) 0.029(3) 0.024(3) -0.008(2) 0.001(2) 0.000(2)
C6 0.032(3) 0.041(3) 0.024(3) -0.001(2) -0.004(2) 0.007(2)
C4 0.035(3) 0.022(3) 0.041(3) -0.004(2) -0.018(3) 0.007(2)
C5 0.049(4) 0.037(3) 0.019(3) 0.003(2) -0.007(3) -0.002(3)
C9 0.034(3) 0.073(4) 0.029(3) -0.004(3) -0.009(3) 0.015(3)
C11 0.050(4) 0.047(4) 0.037(3) 0.004(3) -0.004(3) -0.004(3)
C10 0.063(5) 0.154(7) 0.048(4) 0.031(4) 0.006(4) 0.076(5)
N5 0.036(3) 0.039(3) 0.027(2) -0.013(2) 0.0020(19) 0.001(2)
C13 0.0219(18) 0.0202(19) 0.0208(18) 0.0086(14) -0.0007(14) -0.0098(13)

loop_
_atom_type_symbol
_atom_type_description
_atom_type_scat_dispersion_real
_atom_type_scat_dispersion_imag
_atom_type_scat_source
C C 0.0033 0.0016 'International Tables Vol C Tables 4.2.6.8 and 6.1.1.4'
H H 0 0 'International Tables Vol C Tables 4.2.6.8 and 6.1.1.4'
N N 0.0061 0.0033 'International Tables Vol C Tables 4.2.6.8 and 6.1.1.4'
O O 0.0106 0.006 'International Tables Vol C Tables 4.2.6.8 and 6.1.1.4'
Cu Cu 0.3201 1.2651 'International Tables Vol C Tables 4.2.6.8 and 6.1.1.4'
Ni Ni 0.3393 1.1124 'International Tables Vol C Tables 4.2.6.8 and 6.1.1.4'

loop_
_geom_angle_atom_site_label_1
_geom_angle_atom_site_label_2
_geom_angle_atom_site_label_3
_geom_angle
_geom_angle_site_symmetry_1
_geom_angle_site_symmetry_3
C13 Ni1 C13 180.0(2) 2_655 .
C13 Ni1 C1 89.7(2) 2_655 2_655
C13 Ni1 C1 90.3(2) . 2_655
C13 Ni1 C1 90.3(2) 2_655 .
C13 Ni1 C1 89.7(2) . .
C1 Ni1 C1 180.0(4) 2_655 .
O1 Cu1 N2 93.02(14) . .
O1 Cu1 N1 92.16(14) . .
N2 Cu1 N1 167.66(16) . .
O1 Cu1 N3 165.91(15) . .
N2 Cu1 N3 84.05(15) . .
N1 Cu1 N3 93.50(16) . .
C2 O1 Cu1 126.5(3) . .
N1 C1 Ni1 178.8(4) . .
C8 N2 C9 120.9(4) . .
C8 N2 Cu1 125.5(3) . .
C9 N2 Cu1 113.6(3) . .
C1 N1 Cu1 165.8(4) . .
C10 N3 Cu1 109.4(3) . .
O1 C2 C3 118.9(4) . .
O1 C2 C7 124.8(4) . .
C3 C2 C7 116.3(4) . .
C2 C7 C6 120.3(4) . .
C2 C7 C8 122.2(4) . .
C6 C7 C8 117.4(4) . .
C4 C3 C2 122.8(4) . .
N2 C8 C7 125.7(5) . .
C5 C6 C7 120.8(5) . .
C3 C4 C5 120.5(5) . .
C6 C5 C4 119.2(5) . .
C10 C9 N2 112.3(4) . .
C9 C10 N3 115.9(5) . .
C9 C10 C11 118.7(5) . .
N3 C10 C11 116.2(5) . .
N5 C13 Ni1 179.3(5) . .

loop_
_geom_bond_atom_site_label_1
_geom_bond_atom_site_label_2
_geom_bond_distance
_geom_bond_site_symmetry_2
Ni1 C13 1.842(4) 2_655
Ni1 C13 1.842(4) .
Ni1 C1 1.864(5) 2_655
Ni1 C1 1.864(5) .
Cu1 O1 1.884(3) .
Cu1 N2 1.931(4) .
Cu1 N1 1.956(4) .
Cu1 N3 1.997(4) .
O1 C2 1.307(5) .
C1 N1 1.131(5) .
N2 C8 1.276(5) .
N2 C9 1.464(6) .
N3 C10 1.440(7) .
C2 C3 1.401(6) .
C2 C7 1.405(6) .
C7 C6 1.412(6) .
C7 C8 1.422(6) .
C3 C4 1.349(6) .
C6 C5 1.358(6) .
C4 C5 1.394(7) .
C9 C10 1.387(8) .
C11 C10 1.485(7) .
N5 C13 1.139(5) .
